data_1505764
loop_
_publ_author_name
'Kondo, Atsushi'
'Noguchi, Hiroshi'
'Kajiro, Hiroshi'
'Carlucci, Lucia'
'Mercandelli, Pierluigi'
'Proserpio, Davide M.'
'Tanaka, Hideki'
'Kaneko, Katsumi'
'Kanoh, Hirofumi'

_publ_section_title
;
 Coordination symmetry-dependent structure restoration function of
 one-dimensional MOFs by molecular respiration.
;
_journal_issue 51
_journal_name_full 'The journal of physical chemistry. B'
_journal_page_first 25565
_journal_page_last 25567
_journal_paper_doi 10.1021/jp065438l
_journal_volume 110
_journal_year 2006
_chemical_formula_sum 'C52 H72 Cu2 N8 O22 S4'
_chemical_formula_weight 1416.50
_chemical_name_systematic
;

 ?

;
_space_group_IT_number 14
_symmetry_cell_setting monoclinic
_symmetry_space_group_name_Hall '-P 2ybc'
_symmetry_space_group_name_H-M 'P 1 21/c 1'
_atom_sites_solution_hydrogens geom
_atom_sites_solution_primary direct
_atom_sites_solution_secondary difmap
_audit_creation_method SHELXL-97
_cell_angle_alpha 90.00
_cell_angle_beta 105.1720(10)
_cell_angle_gamma 90.00
_cell_formula_units_Z 2
_cell_length_a 24.3572(8)
_cell_length_b 7.9688(2)
_cell_length_c 17.4501(6)
_cell_measurement_reflns_used 7131
_cell_measurement_temperature 295
_cell_measurement_theta_max 28.33
_cell_measurement_theta_min 2.36
_cell_volume 3268.97(18)
_computing_cell_refinement 'Bruker SMART'
_computing_data_collection 'Bruker SMART'
_computing_data_reduction 'Bruker SAINT'
_computing_molecular_graphics 'Bruker SHELXTL'
_computing_publication_material 'Bruker SHELXTL'
_computing_structure_refinement 'SHELXL-97 (Sheldrick, 1997)'
_computing_structure_solution 'SHELXS-97 (Sheldrick, 1990)'
_diffrn_ambient_temperature 295
_diffrn_detector_area_resol_mean 8.333
_diffrn_measured_fraction_theta_full 0.761
_diffrn_measured_fraction_theta_max 0.761
_diffrn_measurement_device_type 'CCD area detector'
_diffrn_measurement_method 'phi and omega scans'
_diffrn_radiation_monochromator graphite
_diffrn_radiation_source 'fine-focus sealed tube'
_diffrn_radiation_type MoK\a
_diffrn_radiation_wavelength 0.71073
_diffrn_reflns_av_R_equivalents 0.0107
_diffrn_reflns_av_sigmaI/netI 0.0159
_diffrn_reflns_limit_h_max 29
_diffrn_reflns_limit_h_min -25
_diffrn_reflns_limit_k_max 10
_diffrn_reflns_limit_k_min -2
_diffrn_reflns_limit_l_max 16
_diffrn_reflns_limit_l_min -22
_diffrn_reflns_number 11053
_diffrn_reflns_theta_full 28.33
_diffrn_reflns_theta_max 28.33
_diffrn_reflns_theta_min 1.73
_exptl_absorpt_coefficient_mu 0.857
_exptl_absorpt_correction_T_max 0.7831
_exptl_absorpt_correction_T_min 0.6740
_exptl_absorpt_correction_type empirical
_exptl_absorpt_process_details
;

SADABS Sheldrick 1996

;
_exptl_crystal_colour green
_exptl_crystal_density_diffrn 1.439
_exptl_crystal_density_meas 0
_exptl_crystal_density_method 'not measured'
_exptl_crystal_description block
_exptl_crystal_F_000 1476
_exptl_crystal_size_max 0.50
_exptl_crystal_size_mid 0.35
_exptl_crystal_size_min 0.30
_refine_diff_density_max 1.443
_refine_diff_density_min -0.498
_refine_diff_density_rms 0.074
_refine_ls_extinction_method none
_refine_ls_goodness_of_fit_ref 0.909
_refine_ls_hydrogen_treatment mixed
_refine_ls_matrix_type full
_refine_ls_number_parameters 435
_refine_ls_number_reflns 6214
_refine_ls_number_restraints 0
_refine_ls_restrained_S_all 0.909
_refine_ls_R_factor_all 0.0528
_refine_ls_R_factor_gt 0.0468
_refine_ls_shift/su_max 6.573
_refine_ls_shift/su_mean 0.042
_refine_ls_structure_factor_coef Fsqd
_refine_ls_weighting_details 'calc w=1/[\s^2^(Fo^2^)+(0.0697P)^2^+6.3761P] where P=(Fo^2^+2Fc^2^)/3'
_refine_ls_weighting_scheme calc
_refine_ls_wR_factor_gt 0.1272
_refine_ls_wR_factor_ref 0.1330
_reflns_number_gt 5379
_reflns_number_total 6214
_reflns_threshold_expression >2sigma(I)
_cod_data_source_file jp065438lsi20061023_073950.cif
_cod_data_source_block ots73
_cod_depositor_comments
;
The following automatic conversions were performed:

'_symmetry_cell_setting' value 'Monoclinic' changed to 'monoclinic'
according to /home/saulius/struct/CIF-dictionaries/cif_core.dic
dictionary named 'cif_core.dic' version 2.4.1 from 2010-06-29.

Automatic conversion script
Id: cif_fix_values 1715 2011-07-08 13:25:40Z adriana 
;
_cod_original_sg_symbol_H-M P2(1)/c
_cod_database_code 1505764

loop_
_symmetry_equiv_pos_as_xyz
'x, y, z'
'-x, y+1/2, -z+1/2'
'-x, -y, -z'
'x, -y-1/2, z-1/2'

loop_
_atom_site_label
_atom_site_type_symbol
_atom_site_fract_x
_atom_site_fract_y
_atom_site_fract_z
_atom_site_U_iso_or_equiv
_atom_site_adp_type
_atom_site_occupancy
_atom_site_symmetry_multiplicity
_atom_site_calc_flag
_atom_site_refinement_flags
Cu1 Cu 0.5000 0.0000 0.5000 0.02679(13) Uani 1 2 d S
S1 S 0.55246(3) 0.31162(8) 0.40486(4) 0.03328(17) Uani 1 1 d .
Cu2 Cu 0.0000 0.0000 0.0000 0.03424(14) Uani 1 2 d S
S2 S 0.13131(4) 0.07055(12) 0.47254(8) 0.0719(3) Uani 1 1 d .
N1 N 0.42449(10) 0.0112(3) 0.41843(14) 0.0309(5) Uani 1 1 d .
C5 C 0.37614(13) 0.0361(4) 0.44011(18) 0.0388(7) Uani 1 1 d .
H4 H 0.3784 0.0557 0.4934 0.047 Uiso 1 1 calc R
C1 C 0.42052(13) -0.0175(4) 0.34156(17) 0.0389(7) Uani 1 1 d .
H1 H 0.4538 -0.0316 0.3257 0.047 Uiso 1 1 calc R
C2 C 0.36950(14) -0.0269(5) 0.28516(19) 0.0464(8) Uani 1 1 d .
H2 H 0.3682 -0.0514 0.2326 0.056 Uiso 1 1 calc R
C4 C 0.32347(13) 0.0340(4) 0.38694(19) 0.0419(7) Uani 1 1 d .
H3 H 0.2908 0.0543 0.4036 0.050 Uiso 1 1 calc R
C3 C 0.32015(14) 0.0008(4) 0.30806(19) 0.0390(7) Uani 1 1 d .
N3 N 0.22883(12) 0.0696(4) 0.25874(17) 0.0498(7) Uani 1 1 d .
N4 N 0.07507(11) 0.0250(3) 0.08240(16) 0.0376(6) Uani 1 1 d .
N2 N 0.26844(13) -0.0129(4) 0.24729(17) 0.0497(7) Uani 1 1 d .
C9 C 0.12940(14) 0.1269(4) 0.2084(2) 0.0500(8) Uani 1 1 d .
H7 H 0.1306 0.1858 0.2548 0.060 Uiso 1 1 calc R
C8 C 0.17764(13) 0.0520(4) 0.19655(19) 0.0431(7) Uani 1 1 d .
C6 C 0.12238(14) -0.0473(4) 0.0723(2) 0.0465(8) Uani 1 1 d .
H5 H 0.1200 -0.1080 0.0260 0.056 Uiso 1 1 calc R
C10 C 0.07918(14) 0.1116(4) 0.1492(2) 0.0461(8) Uani 1 1 d .
H8 H 0.0468 0.1642 0.1562 0.055 Uiso 1 1 calc R
C7 C 0.17391(15) -0.0359(4) 0.1267(2) 0.0488(8) Uani 1 1 d .
H6 H 0.2059 -0.0860 0.1171 0.059 Uiso 1 1 calc R
O3 O 0.51132(9) 0.4090(3) 0.43281(13) 0.0427(5) Uani 1 1 d .
O2 O 0.54417(9) 0.1306(2) 0.40971(12) 0.0385(5) Uani 1 1 d .
O4 O 0.55540(10) 0.3618(3) 0.32585(12) 0.0481(5) Uani 1 1 d .
O1 O 0.52081(9) -0.2148(2) 0.45597(14) 0.0359(5) Uani 1 1 d .
C14 C 0.62000(13) 0.3553(3) 0.46951(17) 0.0366(6) Uani 1 1 d .
C15 C 0.66835(15) 0.2900(4) 0.4530(2) 0.0511(8) Uani 1 1 d .
H11 H 0.6653 0.2291 0.4067 0.061 Uiso 1 1 calc R
C16 C 0.72092(16) 0.3148(5) 0.5050(2) 0.0597(9) Uani 1 1 d .
H12 H 0.7529 0.2691 0.4934 0.072 Uiso 1 1 calc R
C13 C 0.62509(16) 0.4476(5) 0.5380(2) 0.0542(9) Uani 1 1 d .
H10 H 0.5929 0.4920 0.5497 0.065 Uiso 1 1 calc R
C11 C 0.72718(17) 0.4065(5) 0.5742(3) 0.0616(10) Uani 1 1 d .
C12 C 0.6781(2) 0.4734(6) 0.5888(3) 0.0703(12) Uani 1 1 d .
H9 H 0.6812 0.5375 0.6343 0.084 Uiso 1 1 calc R
C17 C 0.7849(2) 0.4316(8) 0.6312(3) 0.0968(17) Uani 1 1 d .
H14 H 0.7947 0.3346 0.6646 0.145 Uiso 1 1 calc R
H15 H 0.7840 0.5287 0.6635 0.145 Uiso 1 1 calc R
H13 H 0.8128 0.4477 0.6019 0.145 Uiso 1 1 calc R
C21 C 0.19719(16) 0.0912(4) 0.5432(3) 0.0604(10) Uani 1 1 d .
C22 C 0.23888(19) 0.1959(5) 0.5295(3) 0.0756(13) Uani 1 1 d .
H18 H 0.2315 0.2638 0.4847 0.091 Uiso 1 1 calc R
C23 C 0.2924(2) 0.1980(7) 0.5843(4) 0.0868(16) Uani 1 1 d .
H19 H 0.3202 0.2702 0.5756 0.104 Uiso 1 1 calc R
C18 C 0.3054(2) 0.0968(7) 0.6506(4) 0.0861(16) Uani 1 1 d .
C20 C 0.2094(2) -0.0058(5) 0.6115(3) 0.0738(13) Uani 1 1 d .
H17 H 0.1811 -0.0726 0.6226 0.089 Uiso 1 1 calc R
C19 C 0.2628(3) -0.0046(7) 0.6629(4) 0.0885(16) Uani 1 1 d .
H16 H 0.2704 -0.0741 0.7072 0.106 Uiso 1 1 calc R
C24 C 0.3644(2) 0.0917(10) 0.7053(4) 0.129(3) Uani 1 1 d .
H20 H 0.3917 0.0863 0.6745 0.194 Uiso 1 1 calc R
H21 H 0.3683 -0.0055 0.7388 0.194 Uiso 1 1 calc R
H22 H 0.3709 0.1910 0.7376 0.194 Uiso 1 1 calc R
O5 O -0.03796(12) -0.0468(4) 0.08807(18) 0.0499(6) Uani 1 1 d .
O6 O -0.01119(14) 0.2801(3) 0.01252(19) 0.0576(7) Uani 1 1 d .
O7 O 0.08913(13) 0.0460(4) 0.5174(3) 0.0937(11) Uani 1 1 d .
O8 O 0.12242(14) 0.2234(4) 0.4257(2) 0.0961(11) Uani 1 1 d .
O9 O 0.13667(14) -0.0765(5) 0.4272(3) 0.1056(13) Uani 1 1 d .
O11 O 0.5073(4) 0.6882(10) 0.3052(5) 0.136(4) Uani 1 1 d .
O10 O 0.0420(5) 0.5590(11) 0.2090(4) 0.271(5) Uani 1 1 d .
H23 H 0.0457 0.5608 0.1636 0.407 Uiso 1 1 calc R
C26 C 0.06209(15) 0.7095(4) 0.32698(17) 0.0449(7) Uani 1 1 d .
H26 H 0.0234 0.7317 0.3274 0.067 Uiso 1 1 calc R
H27 H 0.0864 0.7956 0.3561 0.067 Uiso 1 1 calc R
H28 H 0.0735 0.6025 0.3512 0.067 Uiso 1 1 calc R
C25 C 0.0663(3) 0.7075(8) 0.2501(3) 0.1030(18) Uani 1 1 d .
H25 H 0.1061 0.7143 0.2501 0.124 Uiso 1 1 calc R
H24 H 0.0470 0.8051 0.2223 0.124 Uiso 1 1 calc R
H30 H 0.5177(15) -0.240(4) 0.412(2) 0.043(10) Uiso 1 1 d .
H29 H 0.5182(18) -0.294(6) 0.484(2) 0.065(12) Uiso 1 1 d .
H42 H -0.064(2) -0.122(6) 0.083(3) 0.070(13) Uiso 1 1 d .
H31 H -0.047(2) 0.005(6) 0.105(3) 0.06(2) Uiso 1 1 d .
H32 H -0.0348(18) 0.338(5) 0.002(2) 0.053(12) Uiso 1 1 d .
H33 H 0.017(2) 0.327(6) 0.009(3) 0.064(14) Uiso 1 1 d .
H34 H 0.4683(11) 0.655(3) 0.3118(16) 0.008(6) Uiso 1 1 d .
H35 H 0.5209(19) 0.714(6) 0.309(4) 0.000(7) Uiso 1 1 d .

loop_
_atom_site_aniso_label
_atom_site_aniso_U_11
_atom_site_aniso_U_22
_atom_site_aniso_U_33
_atom_site_aniso_U_23
_atom_site_aniso_U_13
_atom_site_aniso_U_12
Cu1 0.0200(3) 0.0334(2) 0.0228(2) 0.00001(15) -0.00183(19) 0.00172(15)
S1 0.0368(4) 0.0354(3) 0.0285(4) 0.0032(2) 0.0101(3) -0.0019(3)
Cu2 0.0205(3) 0.0380(3) 0.0368(3) -0.00069(18) -0.0059(2) 0.00010(16)
S2 0.0403(6) 0.0494(5) 0.1236(10) -0.0109(5) 0.0171(6) 0.0035(4)
N1 0.0224(14) 0.0417(12) 0.0255(12) 0.0007(8) 0.0010(10) 0.0019(8)
C5 0.0276(18) 0.0592(17) 0.0274(15) -0.0007(12) 0.0031(13) 0.0046(12)
C1 0.0225(18) 0.0639(19) 0.0274(15) -0.0023(12) 0.0015(13) 0.0060(11)
C2 0.030(2) 0.077(2) 0.0261(16) -0.0088(13) -0.0022(14) 0.0093(14)
C4 0.0221(18) 0.0641(19) 0.0382(17) -0.0015(13) 0.0053(14) 0.0044(12)
C3 0.0231(18) 0.0538(17) 0.0337(16) -0.0029(11) -0.0040(13) 0.0034(11)
N3 0.0274(17) 0.0643(17) 0.0482(17) -0.0084(13) -0.0070(13) 0.0051(12)
N4 0.0228(14) 0.0421(12) 0.0411(14) -0.0014(10) -0.0040(11) 0.0010(9)
N2 0.0250(16) 0.074(2) 0.0417(17) -0.0092(12) -0.0063(13) 0.0062(11)
C9 0.032(2) 0.0585(19) 0.051(2) -0.0156(15) -0.0042(16) 0.0049(13)
C8 0.0257(18) 0.0502(16) 0.0442(18) -0.0033(13) -0.0074(14) 0.0007(12)
C6 0.030(2) 0.0576(18) 0.0440(19) -0.0077(14) -0.0046(15) 0.0066(13)
C10 0.0256(18) 0.0520(17) 0.0519(19) -0.0093(14) -0.0052(15) 0.0060(12)
C7 0.028(2) 0.064(2) 0.048(2) -0.0088(15) -0.0023(16) 0.0098(13)
O3 0.0427(13) 0.0427(11) 0.0446(12) 0.0058(9) 0.0148(10) 0.0069(9)
O2 0.0402(13) 0.0360(10) 0.0393(11) 0.0000(8) 0.0103(10) -0.0041(8)
O4 0.0605(16) 0.0547(13) 0.0316(11) 0.0055(9) 0.0165(11) -0.0069(10)
O1 0.0426(13) 0.0334(10) 0.0301(12) 0.0018(8) 0.0067(10) 0.0023(8)
C14 0.0369(18) 0.0366(13) 0.0366(15) -0.0007(10) 0.0099(13) -0.0036(11)
C15 0.046(2) 0.0581(19) 0.054(2) -0.0094(15) 0.0200(18) -0.0042(14)
C16 0.037(2) 0.072(2) 0.073(3) 0.0032(19) 0.018(2) 0.0021(16)
C13 0.047(2) 0.065(2) 0.046(2) -0.0157(16) 0.0033(17) 0.0106(16)
C11 0.043(2) 0.068(2) 0.066(2) 0.0039(18) -0.0002(19) -0.0055(16)
C12 0.064(3) 0.080(3) 0.056(2) -0.0225(19) -0.005(2) 0.005(2)
C17 0.055(3) 0.123(5) 0.095(4) 0.000(3) -0.012(3) -0.009(3)
C21 0.043(2) 0.0433(17) 0.099(3) -0.0139(18) 0.027(2) -0.0010(14)
C22 0.053(3) 0.062(2) 0.117(4) -0.006(2) 0.031(3) -0.0091(18)
C23 0.049(3) 0.081(3) 0.137(5) -0.033(3) 0.034(3) -0.017(2)
C18 0.060(3) 0.089(3) 0.107(4) -0.049(3) 0.017(3) 0.002(2)
C20 0.060(3) 0.067(3) 0.099(4) -0.011(2) 0.029(3) -0.0093(19)
C19 0.084(4) 0.088(4) 0.093(4) -0.017(3) 0.022(3) 0.004(3)
C24 0.069(4) 0.166(7) 0.133(5) -0.073(5) -0.009(4) 0.008(4)
O5 0.0424(16) 0.0523(15) 0.0511(16) -0.0042(12) 0.0055(13) -0.0068(12)
O6 0.0388(17) 0.0419(13) 0.088(2) 0.0036(12) 0.0088(15) 0.0030(11)
O7 0.0425(19) 0.082(2) 0.159(3) -0.002(2) 0.031(2) -0.0064(14)
O8 0.061(2) 0.076(2) 0.149(3) 0.017(2) 0.022(2) 0.0158(15)
O9 0.065(2) 0.081(2) 0.150(3) -0.048(2) -0.008(2) 0.0122(17)
O11 0.247(11) 0.084(5) 0.062(3) 0.000(3) 0.012(5) 0.043(6)
O10 0.466(16) 0.216(8) 0.137(5) -0.050(6) 0.086(8) -0.076(9)
C26 0.054(2) 0.0460(16) 0.0340(16) 0.0015(12) 0.0105(15) -0.0126(13)
C25 0.117(5) 0.098(4) 0.088(4) 0.015(3) 0.017(4) -0.019(3)

loop_
_atom_type_symbol
_atom_type_description
_atom_type_scat_dispersion_real
_atom_type_scat_dispersion_imag
_atom_type_scat_source
C C 0.0033 0.0016 'International Tables Vol C Tables 4.2.6.8 and 6.1.1.4'
H H 0.0000 0.0000 'International Tables Vol C Tables 4.2.6.8 and 6.1.1.4'
N N 0.0061 0.0033 'International Tables Vol C Tables 4.2.6.8 and 6.1.1.4'
O O 0.0106 0.0060 'International Tables Vol C Tables 4.2.6.8 and 6.1.1.4'
S S 0.1246 0.1234 'International Tables Vol C Tables 4.2.6.8 and 6.1.1.4'
Cu Cu 0.3201 1.2651 'International Tables Vol C Tables 4.2.6.8 and 6.1.1.4'

loop_
_geom_angle_atom_site_label_1
_geom_angle_atom_site_label_2
_geom_angle_atom_site_label_3
_geom_angle
_geom_angle_site_symmetry_1
_geom_angle_site_symmetry_3
O1 Cu1 O1 180.0 . 3_656
O1 Cu1 N1 87.55(9) . 3_656
O1 Cu1 N1 92.46(9) 3_656 3_656
O1 Cu1 N1 92.45(9) . .
O1 Cu1 N1 87.54(9) 3_656 .
N1 Cu1 N1 180.0 3_656 .
O1 Cu1 O2 85.15(8) . .
O1 Cu1 O2 94.85(8) 3_656 .
N1 Cu1 O2 89.99(8) 3_656 .
N1 Cu1 O2 90.01(8) . .
O1 Cu1 O2 94.84(8) . 3_656
O1 Cu1 O2 85.15(8) 3_656 3_656
N1 Cu1 O2 90.01(8) 3_656 3_656
N1 Cu1 O2 89.99(8) . 3_656
O2 Cu1 O2 180.00(8) . 3_656
O3 S1 O4 112.44(13) . .
O3 S1 O2 113.01(12) . .
O4 S1 O2 111.56(13) . .
O3 S1 C14 106.82(13) . .
O4 S1 C14 106.38(14) . .
O2 S1 C14 106.08(13) . .
N4 Cu2 N4 180.0 . 3
N4 Cu2 O5 90.80(11) . 3
N4 Cu2 O5 89.20(11) 3 3
N4 Cu2 O5 89.20(11) . .
N4 Cu2 O5 90.80(11) 3 .
O5 Cu2 O5 180.0 3 .
N4 Cu2 O6 86.76(10) . .
N4 Cu2 O6 93.24(10) 3 .
O5 Cu2 O6 88.98(13) 3 .
O5 Cu2 O6 91.02(13) . .
N4 Cu2 O6 93.24(10) . 3
N4 Cu2 O6 86.76(10) 3 3
O5 Cu2 O6 91.02(13) 3 3
O5 Cu2 O6 88.98(13) . 3
O6 Cu2 O6 180.0 . 3
O9 S2 O8 113.3(3) . .
O9 S2 O7 111.3(2) . .
O8 S2 O7 113.1(2) . .
O9 S2 C21 105.33(18) . .
O8 S2 C21 106.9(2) . .
O7 S2 C21 106.1(2) . .
C1 N1 C5 118.0(3) . .
C1 N1 Cu1 120.9(2) . .
C5 N1 Cu1 120.94(19) . .
N1 C5 C4 122.8(3) . .
N1 C5 H4 118.6 . .
C4 C5 H4 118.6 . .
N1 C1 C2 122.9(3) . .
N1 C1 H1 118.6 . .
C2 C1 H1 118.6 . .
C3 C2 C1 118.6(3) . .
C3 C2 H2 120.7 . .
C1 C2 H2 120.7 . .
C5 C4 C3 118.4(3) . .
C5 C4 H3 120.8 . .
C3 C4 H3 120.8 . .
C2 C3 C4 119.4(3) . .
C2 C3 N2 116.1(3) . .
C4 C3 N2 124.5(3) . .
N2 N3 C8 113.0(3) . .
C10 N4 C6 117.8(3) . .
C10 N4 Cu2 121.3(2) . .
C6 N4 Cu2 120.9(2) . .
N3 N2 C3 114.7(3) . .
C8 C9 C10 118.1(3) . .
C8 C9 H7 121.0 . .
C10 C9 H7 121.0 . .
C9 C8 C7 119.1(3) . .
C9 C8 N3 116.8(3) . .
C7 C8 N3 124.1(3) . .
N4 C6 C7 123.1(3) . .
N4 C6 H5 118.5 . .
C7 C6 H5 118.5 . .
N4 C10 C9 123.1(3) . .
N4 C10 H8 118.5 . .
C9 C10 H8 118.4 . .
C6 C7 C8 118.8(3) . .
C6 C7 H6 120.6 . .
C8 C7 H6 120.6 . .
S1 O2 Cu1 124.45(11) . .
Cu1 O1 H30 129(3) . .
Cu1 O1 H29 112(3) . .
H30 O1 H29 113(4) . .
C13 C14 C15 119.4(3) . .
C13 C14 S1 121.0(3) . .
C15 C14 S1 119.5(2) . .
C14 C15 C16 120.3(3) . .
C14 C15 H11 119.8 . .
C16 C15 H11 119.8 . .
C15 C16 C11 121.4(4) . .
C15 C16 H12 119.3 . .
C11 C16 H12 119.3 . .
C14 C13 C12 119.6(3) . .
C14 C13 H10 120.2 . .
C12 C13 H10 120.2 . .
C12 C11 C16 117.2(4) . .
C12 C11 C17 121.7(4) . .
C16 C11 C17 121.1(4) . .
C11 C12 C13 122.0(4) . .
C11 C12 H9 119.0 . .
C13 C12 H9 119.0 . .
C11 C17 H14 109.5 . .
C11 C17 H15 109.5 . .
H14 C17 H15 109.5 . .
C11 C17 H13 109.5 . .
H14 C17 H13 109.5 . .
H15 C17 H13 109.5 . .
C20 C21 C22 118.9(4) . .
C20 C21 S2 120.2(3) . .
C22 C21 S2 120.8(4) . .
C21 C22 C23 119.0(5) . .
C21 C22 H18 120.5 . .
C23 C22 H18 120.5 . .
C22 C23 C18 122.3(5) . .
C22 C23 H19 118.8 . .
C18 C23 H19 118.9 . .
C19 C18 C23 117.3(5) . .
C19 C18 C24 121.3(7) . .
C23 C18 C24 121.4(6) . .
C21 C20 C19 120.7(5) . .
C21 C20 H17 119.7 . .
C19 C20 H17 119.7 . .
C18 C19 C20 121.8(6) . .
C18 C19 H16 119.1 . .
C20 C19 H16 119.1 . .
C18 C24 H20 109.5 . .
C18 C24 H21 109.5 . .
H20 C24 H21 109.5 . .
C18 C24 H22 109.5 . .
H20 C24 H22 109.5 . .
H21 C24 H22 109.5 . .
Cu2 O5 H42 122(3) . .
Cu2 O5 H31 123(5) . .
H42 O5 H31 101(6) . .
Cu2 O6 H32 135(3) . .
Cu2 O6 H33 108(3) . .
H32 O6 H33 109(5) . .
H34 O11 H35 157(9) . .
C25 O10 H23 109.4 . .
C25 C26 H26 109.5 . .
C25 C26 H27 109.5 . .
H26 C26 H27 109.5 . .
C25 C26 H28 109.5 . .
H26 C26 H28 109.5 . .
H27 C26 H28 109.5 . .
C26 C25 O10 111.9(5) . .
C26 C25 H25 109.2 . .
O10 C25 H25 109.3 . .
C26 C25 H24 109.2 . .
O10 C25 H24 109.3 . .
H25 C25 H24 107.9 . .

loop_
_geom_bond_atom_site_label_1
_geom_bond_atom_site_label_2
_geom_bond_distance
_geom_bond_site_symmetry_2
Cu1 O1 1.996(2) .
Cu1 O1 1.996(2) 3_656
Cu1 N1 2.011(2) 3_656
Cu1 N1 2.011(2) .
Cu1 O2 2.3687(19) .
Cu1 O2 2.3687(19) 3_656
S1 O3 1.449(2) .
S1 O4 1.455(2) .
S1 O2 1.462(2) .
S1 C14 1.769(3) .
Cu2 N4 2.019(3) .
Cu2 N4 2.019(3) 3
Cu2 O5 2.025(3) 3
Cu2 O5 2.025(3) .
Cu2 O6 2.266(3) .
Cu2 O6 2.266(3) 3
S2 O9 1.438(3) .
S2 O8 1.451(4) .
S2 O7 1.458(4) .
S2 C21 1.757(4) .
N1 C1 1.339(4) .
N1 C5 1.343(4) .
C5 C4 1.373(5) .
C5 H4 0.9300 .
C1 C2 1.371(5) .
C1 H1 0.9300 .
C2 C3 1.380(5) .
C2 H2 0.9300 .
C4 C3 1.383(4) .
C4 H3 0.9300 .
C3 N2 1.423(4) .
N3 N2 1.226(4) .
N3 C8 1.430(4) .
N4 C10 1.335(4) .
N4 C6 1.341(4) .
C9 C8 1.381(4) .
C9 C10 1.385(5) .
C9 H7 0.9300 .
C8 C7 1.388(5) .
C6 C7 1.364(5) .
C6 H5 0.9300 .
C10 H8 0.9300 .
C7 H6 0.9300 .
O1 H30 0.77(4) .
O1 H29 0.81(5) .
C14 C13 1.381(4) .
C14 C15 1.385(4) .
C15 C16 1.376(5) .
C15 H11 0.9300 .
C16 C11 1.386(6) .
C16 H12 0.9300 .
C13 C12 1.377(6) .
C13 H10 0.9300 .
C11 C12 1.391(6) .
C11 C17 1.509(6) .
C12 H9 0.9300 .
C17 H14 0.9600 .
C17 H15 0.9600 .
C17 H13 0.9600 .
C21 C20 1.385(6) .
C21 C22 1.383(5) .
C22 C23 1.401(7) .
C22 H18 0.9300 .
C23 C18 1.377(8) .
C23 H19 0.9300 .
C18 C19 1.375(8) .
C18 C24 1.504(8) .
C20 C19 1.375(7) .
C20 H17 0.9300 .
C19 H16 0.9300 .
C24 H20 0.9600 .
C24 H21 0.9600 .
C24 H22 0.9600 .
O5 H42 0.86(5) .
O5 H31 0.57(5) .
O6 H32 0.72(4) .
O6 H33 0.81(5) .
O11 H34 1.02(2) .
O11 H35 0.38(5) .
O10 C25 1.429(9) .
O10 H23 0.8200 .
C26 C25 1.373(6) .
C26 H26 0.9600 .
C26 H27 0.9600 .
C26 H28 0.9600 .
C25 H25 0.9700 .
C25 H24 0.9700 .
